data_2016773
loop_
_publ_author_name
'Guo, Hong-Xu'
'Weng, Wen'
'Li, Xi-Zhong'
'Liang, Min'
'Zheng, Cai-Qing'

_publ_section_title
;
 A novel three-dimensional coordination polymer constructed from
 pyrazine and copper(I):
 poly[[copper(I)-di-\m~2~-pyrazine-\k^4^<i>N</i>:<i>N</i>']
 3,5-dicarboxybenzenesulfonate monohydrate]
;
_journal_coeditor_code SF3085
_journal_issue 9
_journal_name_full 'Acta Crystallographica Section C'
_journal_page_first m314
_journal_page_last m316
_journal_paper_doi 10.1107/S0108270108025900
_journal_volume 64
_journal_year 2008
_chemical_formula_iupac '[Cu (C4 H4 N2)2] (C8 H5 O7 S), H2 O'
_chemical_formula_moiety 'C8 H8 Cu N4 +, C8 H5 O7 S -, H2 O'
_chemical_formula_sum 'C16 H15 Cu N4 O8 S'
_chemical_formula_weight 486.94
_chemical_name_systematic
;
poly[[copper(I)-di-\m~2~-pyrazine-\k^4^N:N']
3,5-dicarboxybenzenesulfonate monohydrate]
;
_space_group_IT_number 14
_symmetry_cell_setting monoclinic
_symmetry_space_group_name_Hall '-P 2ybc'
_symmetry_space_group_name_H-M 'P 1 21/c 1'
_atom_sites_solution_hydrogens geom
_atom_sites_solution_primary direct
_atom_sites_solution_secondary difmap
_audit_creation_method SHELXL-97
_cell_angle_alpha 90.00
_cell_angle_beta 106.48(3)
_cell_angle_gamma 90.00
_cell_formula_units_Z 4
_cell_length_a 11.124(2)
_cell_length_b 15.709(3)
_cell_length_c 11.337(2)
_cell_measurement_reflns_used 17722
_cell_measurement_temperature 293(2)
_cell_measurement_theta_max 27.44
_cell_measurement_theta_min 3.20
_cell_volume 1899.7(7)
_computing_cell_refinement 'SAINT (Siemens, 1994)'
_computing_data_collection 'SMART (Siemens, 1994)'
_computing_data_reduction 'SAINT (Siemens, 1994)'
_computing_molecular_graphics 'SHELXTL (Sheldrick, 2008)'
_computing_publication_material 'SHELXTL (Sheldrick, 2008)'
_computing_structure_refinement 'SHELXTL (Sheldrick, 2008)'
_computing_structure_solution 'SHELXTL (Sheldrick, 2008)'
_diffrn_ambient_temperature 293(2)
_diffrn_measured_fraction_theta_full 0.996
_diffrn_measured_fraction_theta_max 0.996
_diffrn_measurement_device_type 'Siemens SMART CCD area-detector'
_diffrn_measurement_method \w
_diffrn_radiation_monochromator graphite
_diffrn_radiation_source 'fine-focus sealed tube'
_diffrn_radiation_type MoK\a
_diffrn_radiation_wavelength 0.71073
_diffrn_reflns_av_R_equivalents 0.0593
_diffrn_reflns_av_sigmaI/netI 0.0513
_diffrn_reflns_limit_h_max 14
_diffrn_reflns_limit_h_min -12
_diffrn_reflns_limit_k_max 20
_diffrn_reflns_limit_k_min -20
_diffrn_reflns_limit_l_max 14
_diffrn_reflns_limit_l_min -14
_diffrn_reflns_number 17404
_diffrn_reflns_theta_full 27.44
_diffrn_reflns_theta_max 27.44
_diffrn_reflns_theta_min 3.20
_exptl_absorpt_coefficient_mu 1.315
_exptl_absorpt_correction_T_max 0.810
_exptl_absorpt_correction_T_min 0.692
_exptl_absorpt_correction_type multi-scan
_exptl_absorpt_process_details '(SADABS; Sheldrick, 1996)'
_exptl_crystal_colour yellow
_exptl_crystal_density_diffrn 1.702
_exptl_crystal_density_method 'not measured'
_exptl_crystal_description block
_exptl_crystal_F_000 992
_exptl_crystal_size_max 0.33
_exptl_crystal_size_mid 0.24
_exptl_crystal_size_min 0.16
_refine_diff_density_max 0.362
_refine_diff_density_min -0.302
_refine_ls_extinction_method none
_refine_ls_goodness_of_fit_ref 1.012
_refine_ls_hydrogen_treatment mixed
_refine_ls_matrix_type full
_refine_ls_number_parameters 277
_refine_ls_number_reflns 4323
_refine_ls_number_restraints 5
_refine_ls_restrained_S_all 1.013
_refine_ls_R_factor_all 0.0830
_refine_ls_R_factor_gt 0.0488
_refine_ls_shift/su_max 0.000
_refine_ls_shift/su_mean 0.000
_refine_ls_structure_factor_coef Fsqd
_refine_ls_weighting_details 'calc w=1/[\s^2^(Fo^2^)+(0.043P)^2^+1.528P] where P=(Fo^2^+2Fc^2^)/3'
_refine_ls_weighting_scheme calc
_refine_ls_wR_factor_gt 0.0982
_refine_ls_wR_factor_ref 0.1113
_reflns_number_gt 2960
_reflns_number_total 4323
_reflns_threshold_expression I>2\s(I)
_cod_data_source_file sf3085.cif
_cod_data_source_block I
_cod_depositor_comments
;
The following automatic conversions were performed:
'_symmetry_cell_setting' value 'Monoclinic' changed to 'monoclinic'
according to '/home/saulius/struct/CIF-dictionaries/cif_core.dic'
dictionary named 'cif_core.dic' version 2.4.1 from 2010-06-29.

Automatic conversion script
Id: cif_fix_enum 1527 2010-12-29 10:47:43Z saulius 

The following automatic conversions were performed:

'_symmetry_cell_setting' value 'Monoclinic' changed to 'monoclinic'
according to /home/saulius/struct/CIF-dictionaries/cif_core.dic
dictionary named 'cif_core.dic' version 2.4.1 from 2010-06-29.

Automatic conversion script
Id: cif_fix_values 1715 2011-07-08 13:25:40Z adriana 
;
_cod_original_cell_volume 1899.7(6)
_cod_original_sg_symbol_H-M 'P 21/c'
_cod_database_code 2016773
_cod_database_fobs_code 2016773

loop_
_symmetry_equiv_pos_as_xyz
'x, y, z'
'-x, y+1/2, -z+1/2'
'-x, -y, -z'
'x, -y-1/2, z-1/2'

loop_
_atom_site_type_symbol
_atom_site_label
_atom_site_fract_x
_atom_site_fract_y
_atom_site_fract_z
_atom_site_U_iso_or_equiv
_atom_site_adp_type
_atom_site_calc_flag
_atom_site_refinement_flags
_atom_site_occupancy
Cu Cu1 0.76105(4) 0.12696(3) 0.03342(4) 0.04321(14) Uani d . 1
S S1 0.28990(8) 0.22243(5) 0.60633(8) 0.0418(2) Uani d . 1
O O1 0.3362(2) 0.22587(15) 0.7400(2) 0.0562(7) Uani d . 1
O O2 0.3744(3) 0.26158(16) 0.5475(3) 0.0668(8) Uani d . 1
O O3 0.1622(2) 0.25185(16) 0.5607(3) 0.0612(7) Uani d . 1
O O4 -0.0240(2) -0.00017(17) 0.3174(3) 0.0675(8) Uani d . 1
O O5 0.0789(2) -0.12285(16) 0.3329(3) 0.0677(8) Uani d D 1
H H5 0.0136 -0.1385 0.2832 0.102 Uiso calc RD 1
O O6 0.5910(3) -0.04670(18) 0.7356(3) 0.0767(9) Uani d . 1
O O7 0.4912(2) -0.15758(16) 0.6277(3) 0.0664(8) Uani d D 1
H H7 0.5480 -0.1847 0.6745 0.100 Uiso calc RD 1
N N1 0.7597(2) 0.20714(17) -0.1100(3) 0.0407(6) Uani d . 1
N N2 0.7654(2) 0.30509(16) -0.3145(2) 0.0391(6) Uani d . 1
N N3 0.9030(2) 0.04938(17) 0.0204(3) 0.0405(6) Uani d . 1
N N4 0.6042(2) 0.05176(16) 0.0094(2) 0.0366(6) Uani d . 1
C C1 0.2862(3) 0.1122(2) 0.5684(3) 0.0372(7) Uani d . 1
C C2 0.1839(3) 0.0779(2) 0.4828(3) 0.0415(8) Uani d . 1
H H2 0.1152 0.1120 0.4460 0.050 Uiso calc R 1
C C3 0.1832(3) -0.0077(2) 0.4512(3) 0.0411(8) Uani d . 1
C C4 0.2868(3) -0.0588(2) 0.5070(3) 0.0423(8) Uani d . 1
H H4 0.2871 -0.1160 0.4860 0.051 Uiso calc R 1
C C5 0.3892(3) -0.0240(2) 0.5938(3) 0.0387(7) Uani d . 1
C C6 0.3876(3) 0.0613(2) 0.6237(3) 0.0416(8) Uani d . 1
H H6 0.4560 0.0846 0.6821 0.050 Uiso calc R 1
C C7 0.0687(3) -0.0425(2) 0.3606(3) 0.0464(8) Uani d . 1
C C8 0.5009(3) -0.0761(2) 0.6604(3) 0.0485(9) Uani d . 1
C C9 0.8485(3) 0.2639(2) -0.1062(3) 0.0486(9) Uani d . 1
H H9A 0.9116 0.2713 -0.0330 0.058 Uiso calc R 1
C C10 0.6742(4) 0.2008(3) -0.2189(4) 0.0688(13) Uani d . 1
H H10 0.6096 0.1616 -0.2274 0.083 Uiso calc R 1
C C11 0.8510(4) 0.3122(2) -0.2063(3) 0.0533(9) Uani d . 1
H H11 0.9154 0.3516 -0.1980 0.064 Uiso calc R 1
C C12 0.6765(3) 0.2488(3) -0.3185(3) 0.0567(10) Uani d . 1
H H12 0.6132 0.2416 -0.3916 0.068 Uiso calc R 1
C C13 1.0240(3) 0.0668(2) 0.0746(3) 0.0450(8) Uani d . 1
H H13 1.0442 0.1132 0.1273 0.054 Uiso calc R 1
C C14 0.8811(3) -0.0184(2) -0.0549(3) 0.0461(8) Uani d . 1
H H14 0.7986 -0.0330 -0.0951 0.055 Uiso calc R 1
C C15 0.6146(3) -0.0279(2) 0.0527(3) 0.0412(8) Uani d . 1
H H15 0.6941 -0.0495 0.0906 0.049 Uiso calc R 1
C C16 0.4877(3) 0.0788(2) -0.0430(3) 0.0385(7) Uani d . 1
H H16 0.4755 0.1339 -0.0740 0.046 Uiso calc R 1
O O1W -0.1163(3) -0.1882(3) 0.1797(4) 0.1155(16) Uani d D 1
H H1WA -0.129(5) -0.205(4) 0.108(3) 0.139 Uiso d D 1
H H1WB -0.166(5) -0.208(4) 0.215(4) 0.139 Uiso d D 1

loop_
_atom_site_aniso_label
_atom_site_aniso_U_11
_atom_site_aniso_U_22
_atom_site_aniso_U_33
_atom_site_aniso_U_12
_atom_site_aniso_U_13
_atom_site_aniso_U_23
Cu1 0.0416(2) 0.0453(2) 0.0441(3) -0.00452(19) 0.01438(19) -0.00297(19)
S1 0.0427(5) 0.0354(4) 0.0422(5) 0.0001(4) 0.0036(4) 0.0007(4)
O1 0.0679(17) 0.0471(14) 0.0416(14) 0.0000(12) -0.0040(12) -0.0041(11)
O2 0.0776(19) 0.0490(15) 0.082(2) -0.0124(14) 0.0358(17) 0.0062(14)
O3 0.0507(15) 0.0538(15) 0.0700(19) 0.0126(12) 0.0022(13) -0.0063(14)
O4 0.0486(15) 0.0601(17) 0.076(2) 0.0076(13) -0.0106(14) -0.0085(15)
O5 0.0510(15) 0.0558(16) 0.076(2) 0.0006(13) -0.0143(14) -0.0209(14)
O6 0.0555(17) 0.0609(18) 0.087(2) 0.0020(14) -0.0224(16) -0.0077(16)
O7 0.0582(16) 0.0465(15) 0.076(2) 0.0068(13) -0.0114(15) -0.0006(14)
N1 0.0388(15) 0.0439(16) 0.0368(15) -0.0069(12) 0.0063(13) -0.0009(12)
N2 0.0370(15) 0.0404(15) 0.0387(16) -0.0007(12) 0.0089(13) -0.0001(12)
N3 0.0369(14) 0.0428(15) 0.0433(16) -0.0023(12) 0.0137(13) -0.0022(13)
N4 0.0336(14) 0.0363(14) 0.0408(15) -0.0024(11) 0.0119(12) -0.0006(12)
C1 0.0362(16) 0.0380(17) 0.0341(17) -0.0005(14) 0.0046(14) 0.0011(14)
C2 0.0352(17) 0.0414(19) 0.0420(19) 0.0027(14) 0.0015(15) 0.0017(15)
C3 0.0367(17) 0.0420(18) 0.0411(19) -0.0038(14) 0.0055(15) -0.0031(15)
C4 0.0403(18) 0.0371(17) 0.045(2) 0.0016(15) 0.0049(16) -0.0010(15)
C5 0.0342(16) 0.0399(17) 0.0382(18) -0.0006(14) 0.0040(14) 0.0020(14)
C6 0.0348(17) 0.0427(18) 0.0403(19) -0.0057(15) -0.0007(15) -0.0039(15)
C7 0.0435(19) 0.047(2) 0.042(2) -0.0017(17) 0.0012(16) -0.0044(16)
C8 0.045(2) 0.043(2) 0.051(2) -0.0020(16) 0.0029(18) -0.0019(17)
C9 0.047(2) 0.052(2) 0.0375(19) -0.0166(17) -0.0024(16) 0.0018(16)
C10 0.058(2) 0.096(3) 0.045(2) -0.042(2) 0.0021(19) 0.010(2)
C11 0.053(2) 0.052(2) 0.047(2) -0.0211(18) 0.0014(18) 0.0046(18)
C12 0.045(2) 0.080(3) 0.038(2) -0.019(2) 0.0003(17) 0.0064(19)
C13 0.0386(19) 0.0452(19) 0.050(2) -0.0093(15) 0.0105(16) -0.0071(16)
C14 0.0318(17) 0.053(2) 0.052(2) -0.0054(16) 0.0092(16) -0.0041(17)
C15 0.0316(16) 0.0426(18) 0.049(2) 0.0060(14) 0.0109(15) 0.0048(16)
C16 0.0392(18) 0.0339(16) 0.0451(19) 0.0039(14) 0.0163(15) 0.0048(14)
O1W 0.076(2) 0.204(4) 0.073(2) -0.068(3) 0.032(2) -0.072(3)

loop_
_atom_type_symbol
_atom_type_description
_atom_type_scat_dispersion_real
_atom_type_scat_dispersion_imag
_atom_type_scat_source
C C 0.0033 0.0016 'International Tables Vol C Tables 4.2.6.8 and 6.1.1.4'
H H 0.0000 0.0000 'International Tables Vol C Tables 4.2.6.8 and 6.1.1.4'
Cu Cu 0.3201 1.2651 'International Tables Vol C Tables 4.2.6.8 and 6.1.1.4'
N N 0.0061 0.0033 'International Tables Vol C Tables 4.2.6.8 and 6.1.1.4'
O O 0.0106 0.0060 'International Tables Vol C Tables 4.2.6.8 and 6.1.1.4'
S S 0.1246 0.1234 'International Tables Vol C Tables 4.2.6.8 and 6.1.1.4'

loop_
_geom_angle_atom_site_label_1
_geom_angle_atom_site_label_2
_geom_angle_atom_site_label_3
_geom_angle_site_symmetry_1
_geom_angle_site_symmetry_3
_geom_angle
_geom_angle_publ_flag
N2 Cu1 N3 4_566 . 123.27(11) yes
N2 Cu1 N1 4_566 . 110.21(11) yes
N3 Cu1 N1 . . 98.14(11) yes
N2 Cu1 N4 4_566 . 103.33(11) yes
N3 Cu1 N4 . . 107.02(11) yes
N1 Cu1 N4 . . 115.53(11) yes
O2 S1 O3 . . 113.82(18) ?
O2 S1 O1 . . 112.49(18) ?
O3 S1 O1 . . 112.50(17) ?
O2 S1 C1 . . 106.08(16) ?
O3 S1 C1 . . 105.78(15) ?
O1 S1 C1 . . 105.33(15) ?
C7 O5 H5 . . 109.5 ?
C8 O7 H7 . . 109.5 ?
C9 N1 C10 . . 114.3(3) ?
C9 N1 Cu1 . . 123.4(2) ?
C10 N1 Cu1 . . 122.1(2) ?
C12 N2 C11 . . 115.0(3) ?
C12 N2 Cu1 . 4_565 119.3(2) ?
C11 N2 Cu1 . 4_565 125.6(2) ?
C13 N3 C14 . . 115.5(3) ?
C13 N3 Cu1 . . 123.0(2) ?
C14 N3 Cu1 . . 121.1(2) ?
C16 N4 C15 . . 115.7(3) ?
C16 N4 Cu1 . . 123.8(2) ?
C15 N4 Cu1 . . 120.4(2) ?
C2 C1 C6 . . 119.8(3) ?
C2 C1 S1 . . 120.5(2) ?
C6 C1 S1 . . 119.6(2) ?
C1 C2 C3 . . 120.2(3) ?
C1 C2 H2 . . 119.9 ?
C3 C2 H2 . . 119.9 ?
C2 C3 C4 . . 119.6(3) ?
C2 C3 C7 . . 118.2(3) ?
C4 C3 C7 . . 122.2(3) ?
C5 C4 C3 . . 120.0(3) ?
C5 C4 H4 . . 120.0 ?
C3 C4 H4 . . 120.0 ?
C6 C5 C4 . . 119.3(3) ?
C6 C5 C8 . . 118.1(3) ?
C4 C5 C8 . . 122.5(3) ?
C1 C6 C5 . . 121.1(3) ?
C1 C6 H6 . . 119.5 ?
C5 C6 H6 . . 119.5 ?
O4 C7 O5 . . 123.6(3) ?
O4 C7 C3 . . 122.7(3) ?
O5 C7 C3 . . 113.7(3) ?
O6 C8 O7 . . 123.4(3) ?
O6 C8 C5 . . 123.3(3) ?
O7 C8 C5 . . 113.3(3) ?
N1 C9 C11 . . 122.4(3) ?
N1 C9 H9A . . 118.8 ?
C11 C9 H9A . . 118.8 ?
N1 C10 C12 . . 123.3(3) ?
N1 C10 H10 . . 118.3 ?
C12 C10 H10 . . 118.3 ?
N2 C11 C9 . . 122.7(3) ?
N2 C11 H11 . . 118.7 ?
C9 C11 H11 . . 118.7 ?
N2 C12 C10 . . 122.2(3) ?
N2 C12 H12 . . 118.9 ?
C10 C12 H12 . . 118.9 ?
N3 C13 C14 . 3_755 122.2(3) ?
N3 C13 H13 . . 118.9 ?
C14 C13 H13 3_755 . 118.9 ?
N3 C14 C13 . 3_755 122.3(3) ?
N3 C14 H14 . . 118.8 ?
C13 C14 H14 3_755 . 118.8 ?
N4 C15 C16 . 3_655 122.2(3) ?
N4 C15 H15 . . 118.9 ?
C16 C15 H15 3_655 . 118.9 ?
N4 C16 C15 . 3_655 122.1(3) ?
N4 C16 H16 . . 119.0 ?
C15 C16 H16 3_655 . 119.0 ?
H1WA O1W H1WB . . 114(3) ?

loop_
_geom_bond_atom_site_label_1
_geom_bond_atom_site_label_2
_geom_bond_site_symmetry_2
_geom_bond_distance
_geom_bond_publ_flag
Cu1 N2 4_566 2.017(3) yes
Cu1 N3 . 2.033(3) yes
Cu1 N1 . 2.054(3) yes
Cu1 N4 . 2.061(2) yes
S1 O2 . 1.437(3) ?
S1 O3 . 1.443(3) ?
S1 O1 . 1.457(3) ?
S1 C1 . 1.781(3) ?
O4 C7 . 1.208(4) ?
O5 C7 . 1.313(4) ?
O5 H5 . 0.8200 ?
O6 C8 . 1.208(4) ?
O7 C8 . 1.328(4) ?
O7 H7 . 0.8200 ?
N1 C9 . 1.322(4) ?
N1 C10 . 1.331(5) ?
N2 C12 . 1.318(4) ?
N2 C11 . 1.327(4) ?
N2 Cu1 4_565 2.017(3) ?
N3 C13 . 1.340(4) ?
N3 C14 . 1.343(4) ?
N4 C16 . 1.332(4) ?
N4 C15 . 1.337(4) ?
C1 C2 . 1.380(4) ?
C1 C6 . 1.380(4) ?
C2 C3 . 1.391(4) ?
C2 H2 . 0.9300 ?
C3 C4 . 1.400(4) ?
C3 C7 . 1.494(5) ?
C4 C5 . 1.389(4) ?
C4 H4 . 0.9300 ?
C5 C6 . 1.383(4) ?
C5 C8 . 1.500(5) ?
C6 H6 . 0.9300 ?
C9 C11 . 1.372(5) ?
C9 H9A . 0.9300 ?
C10 C12 . 1.364(5) ?
C10 H10 . 0.9300 ?
C11 H11 . 0.9300 ?
C12 H12 . 0.9300 ?
C13 C14 3_755 1.369(5) ?
C13 H13 . 0.9300 ?
C14 C13 3_755 1.369(5) ?
C14 H14 . 0.9300 ?
C15 C16 3_655 1.370(4) ?
C15 H15 . 0.9300 ?
C16 C15 3_655 1.370(4) ?
C16 H16 . 0.9300 ?
O1W H1WA . 0.830(19) ?
O1W H1WB . 0.829(19) ?

loop_
_geom_hbond_atom_site_label_D
_geom_hbond_atom_site_label_H
_geom_hbond_atom_site_label_A
_geom_hbond_site_symmetry_A
_geom_hbond_distance_DH
_geom_hbond_distance_HA
_geom_hbond_distance_DA
_geom_hbond_angle_DHA
O1W H1WA O3 2_545 0.830(19) 1.96(2) 2.790(4) 178(6)
O1W H1WB O1 3_556 0.829(19) 2.11(3) 2.903(4) 159(6)
O5 H5 O1W . 0.82 1.76 2.578(4) 171.1
O7 H7 O1 2_646 0.82 1.97 2.766(4) 165.3

loop_
_geom_torsion_atom_site_label_1
_geom_torsion_atom_site_label_2
_geom_torsion_atom_site_label_3
_geom_torsion_atom_site_label_4
_geom_torsion_site_symmetry_1
_geom_torsion_site_symmetry_4
_geom_torsion
N2 Cu1 N1 C9 4_566 . 58.4(3)
N3 Cu1 N1 C9 . . -71.7(3)
N4 Cu1 N1 C9 . . 175.0(3)
N2 Cu1 N1 C10 4_566 . -127.7(3)
N3 Cu1 N1 C10 . . 102.3(3)
N4 Cu1 N1 C10 . . -11.1(4)
N2 Cu1 N3 C13 4_566 . -34.8(3)
N1 Cu1 N3 C13 . . 86.0(3)
N4 Cu1 N3 C13 . . -154.1(3)
N2 Cu1 N3 C14 4_566 . 152.6(2)
N1 Cu1 N3 C14 . . -86.6(3)
N4 Cu1 N3 C14 . . 33.3(3)
N2 Cu1 N4 C16 4_566 . 80.6(3)
N3 Cu1 N4 C16 . . -147.9(2)
N1 Cu1 N4 C16 . . -39.8(3)
N2 Cu1 N4 C15 4_566 . -95.9(3)
N3 Cu1 N4 C15 . . 35.6(3)
N1 Cu1 N4 C15 . . 143.7(2)
O2 S1 C1 C2 . . -105.3(3)
O3 S1 C1 C2 . . 15.9(3)
O1 S1 C1 C2 . . 135.3(3)
O2 S1 C1 C6 . . 73.6(3)
O3 S1 C1 C6 . . -165.2(3)
O1 S1 C1 C6 . . -45.8(3)
C6 C1 C2 C3 . . -0.7(5)
S1 C1 C2 C3 . . 178.2(3)
C1 C2 C3 C4 . . 0.1(5)
C1 C2 C3 C7 . . 178.3(3)
C2 C3 C4 C5 . . 0.3(5)
C7 C3 C4 C5 . . -177.8(3)
C3 C4 C5 C6 . . -0.3(5)
C3 C4 C5 C8 . . 177.6(3)
C2 C1 C6 C5 . . 0.7(5)
S1 C1 C6 C5 . . -178.2(3)
C4 C5 C6 C1 . . -0.3(5)
C8 C5 C6 C1 . . -178.2(3)
C2 C3 C7 O4 . . -2.6(5)
C4 C3 C7 O4 . . 175.5(4)
C2 C3 C7 O5 . . 177.4(3)
C4 C3 C7 O5 . . -4.5(5)
C6 C5 C8 O6 . . -2.7(6)
C4 C5 C8 O6 . . 179.5(4)
C6 C5 C8 O7 . . 177.9(3)
C4 C5 C8 O7 . . 0.1(5)
C10 N1 C9 C11 . . 0.4(6)
Cu1 N1 C9 C11 . . 174.8(3)
C9 N1 C10 C12 . . -0.4(6)
Cu1 N1 C10 C12 . . -174.9(4)
C12 N2 C11 C9 . . 0.9(6)
Cu1 N2 C11 C9 4_565 . 180.0(3)
N1 C9 C11 N2 . . -0.7(6)
C11 N2 C12 C10 . . -0.9(6)
Cu1 N2 C12 C10 4_565 . 179.9(4)
N1 C10 C12 N2 . . 0.7(7)
C14 N3 C13 C14 . 3_755 -0.3(6)
Cu1 N3 C13 C14 . 3_755 -173.3(3)
C13 N3 C14 C13 . 3_755 0.3(6)
Cu1 N3 C14 C13 . 3_755 173.4(3)
C16 N4 C15 C16 . 3_655 0.5(5)
Cu1 N4 C15 C16 . 3_655 177.3(2)
C15 N4 C16 C15 . 3_655 -0.5(5)
Cu1 N4 C16 C15 . 3_655 -177.2(2)
